data_2238439
loop_
_publ_author_name
'Kammer, Michael N.'
'Koplitz, Lynn V.'
'Mague, Joel T.'

_publ_section_title
;
 2-Cyano-1-methylpyridinium iodide
;
_journal_coeditor_code TK5240
_journal_issue 8
_journal_name_full 'Acta Crystallographica Section E'
_journal_page_first o1281
_journal_paper_doi 10.1107/S1600536813019302
_journal_volume 69
_journal_year 2013
_chemical_formula_iupac 'C7 H7 N2 +, I -'
_chemical_formula_moiety 'C7 H7 N2 +, I -'
_chemical_formula_sum 'C7 H7 I N2'
_chemical_formula_weight 246.05
_chemical_melting_point 146
_chemical_name_systematic
;
2-Cyano-1-methylpyridinium iodide
;
_space_group_crystal_system orthorhombic
_space_group_IT_number 61
_space_group_name_Hall '-P 2ac 2ab'
_space_group_name_H-M_alt 'P b c a'
_symmetry_space_group_name_Hall '-P 2ac 2ab'
_symmetry_space_group_name_H-M 'P b c a'
_atom_sites_solution_hydrogens geom
_atom_sites_solution_primary direct
_atom_sites_solution_secondary difmap
_audit_creation_method SHELXL-2013
_cell_angle_alpha 90
_cell_angle_beta 90
_cell_angle_gamma 90
_cell_formula_units_Z 8
_cell_length_a 9.5785(6)
_cell_length_b 8.5687(5)
_cell_length_c 20.2229(13)
_cell_measurement_reflns_used 4287
_cell_measurement_temperature 100(2)
_cell_measurement_theta_max 28.6475
_cell_measurement_theta_min 2.9293
_cell_volume 1659.80(18)
_computing_cell_refinement '<i>SAINT</i> (Bruker, 2013)'
_computing_data_collection '<i>APEX2</i> (Bruker, 2013)'
_computing_data_reduction '<i>SAINT</i> (Bruker, 2013)'
_computing_molecular_graphics '<i>DIAMOND</i> (Brandenburg & Putz, 2012)'
_computing_publication_material '<i>SHELXTL</i> (Sheldrick, 2008<i>b</i>)'
_computing_structure_refinement 'SHELXL2013 (Sheldrick, 2013)'
_computing_structure_solution '<i>SHELXT</i> (Sheldrick, 2008<i>b</i>)'
_diffrn_ambient_temperature 100(2)
_diffrn_detector_area_resol_mean 8.3660
_diffrn_measured_fraction_theta_full 0.996
_diffrn_measured_fraction_theta_max 0.997
_diffrn_measurement_device_type 'Bruker SMART APEX CCD'
_diffrn_measurement_method '\f and \w scans'
_diffrn_radiation_monochromator graphite
_diffrn_radiation_type MoK\a
_diffrn_radiation_wavelength 0.71073
_diffrn_reflns_av_R_equivalents 0.0467
_diffrn_reflns_limit_h_max 12
_diffrn_reflns_limit_h_min -12
_diffrn_reflns_limit_k_max 11
_diffrn_reflns_limit_k_min -11
_diffrn_reflns_limit_l_max 27
_diffrn_reflns_limit_l_min -26
_diffrn_reflns_number 58292
_diffrn_reflns_theta_full 28.670
_diffrn_reflns_theta_max 28.671
_diffrn_reflns_theta_min 2.014
_exptl_absorpt_coefficient_mu 3.786
_exptl_absorpt_correction_T_max 0.77
_exptl_absorpt_correction_T_min 0.58
_exptl_absorpt_correction_type multi-scan
_exptl_absorpt_process_details '(<i>TWINABS</i>; Sheldrick, 2009)'
_exptl_crystal_colour yellow
_exptl_crystal_density_diffrn 1.969
_exptl_crystal_density_method 'not measured'
_exptl_crystal_description slab
_exptl_crystal_F_000 928
_exptl_crystal_size_max 0.159
_exptl_crystal_size_mid 0.143
_exptl_crystal_size_min 0.072
_refine_diff_density_max 1.144
_refine_diff_density_min -0.426
_refine_ls_extinction_method none
_refine_ls_goodness_of_fit_ref 1.028
_refine_ls_hydrogen_treatment constr
_refine_ls_matrix_type full
_refine_ls_number_parameters 93
_refine_ls_number_reflns 53390
_refine_ls_number_restraints 0
_refine_ls_restrained_S_all 1.028
_refine_ls_R_factor_all 0.0504
_refine_ls_R_factor_gt 0.0356
_refine_ls_shift/su_max 0.000
_refine_ls_shift/su_mean 0.000
_refine_ls_structure_factor_coef Fsqd
_refine_ls_weighting_details 'w=1/[\s^2^(Fo^2^)+(0.0143P)^2^+0.7747P] where P=(Fo^2^+2Fc^2^)/3'
_refine_ls_weighting_scheme calc
_refine_ls_wR_factor_gt 0.0803
_refine_ls_wR_factor_ref 0.0908
_reflns_number_gt 40858
_reflns_number_total 53390
_reflns_threshold_expression I>2\s(I)
_cod_data_source_file tk5240.cif
_cod_data_source_block I
_cod_database_code 2238439
_cod_database_fobs_code 2238439
_shelx_space_group_comment
;
The symmetry employed for this shelxl refinement is uniquely defined
by the following loop, which should always be used as a source of
symmetry information in preference to the above space-group names.
They are only intended as comments.
;
_shelx_estimated_absorpt_t_min 0.584
_shelx_estimated_absorpt_t_max 0.772
_shelxl_version_number 2.013

loop_
_space_group_symop_operation_xyz
'x, y, z'
'-x+1/2, -y, z+1/2'
'-x, y+1/2, -z+1/2'
'x+1/2, -y+1/2, -z'
'-x, -y, -z'
'x-1/2, y, -z-1/2'
'x, -y-1/2, z-1/2'
'-x-1/2, y-1/2, z'

loop_
_atom_site_type_symbol
_atom_site_label
_atom_site_fract_x
_atom_site_fract_y
_atom_site_fract_z
_atom_site_U_iso_or_equiv
_atom_site_adp_type
_atom_site_calc_flag
_atom_site_occupancy
I I1 0.41161(3) 0.07802(3) 0.10870(2) 0.01550(12) Uani d 1
N N1 0.9765(4) 1.0275(5) 0.1442(2) 0.0135(9) Uani d 1
N N2 0.7422(4) 0.7530(5) 0.2022(2) 0.0205(10) Uani d 1
C C1 1.0446(5) 0.9818(6) 0.2072(3) 0.0187(11) Uani d 1
H H1A 1.1337 1.0371 0.2116 0.028 Uiso calc 1
H H1B 1.0615 0.8690 0.2072 0.028 Uiso calc 1
H H1C 0.9837 1.0092 0.2443 0.028 Uiso calc 1
C C2 0.8562(5) 0.9559(6) 0.1244(3) 0.0142(10) Uani d 1
C C3 0.7917(5) 0.9967(6) 0.0661(3) 0.0158(11) Uani d 1
H H3 0.7074 0.9471 0.0530 0.019 Uiso calc 1
C C4 0.8517(5) 1.1118(6) 0.0268(3) 0.0168(11) Uani d 1
H H4 0.8105 1.1395 -0.0143 0.020 Uiso calc 1
C C5 0.9713(5) 1.1848(6) 0.0481(3) 0.0166(11) Uani d 1
H H5 1.0122 1.2648 0.0220 0.020 Uiso calc 1
C C6 1.0321(5) 1.1424(5) 0.1070(3) 0.0149(10) Uani d 1
H H6 1.1140 1.1945 0.1216 0.018 Uiso calc 1
C C7 0.7957(5) 0.8415(6) 0.1685(3) 0.0165(11) Uani d 1

loop_
_atom_site_aniso_label
_atom_site_aniso_U_11
_atom_site_aniso_U_22
_atom_site_aniso_U_33
_atom_site_aniso_U_12
_atom_site_aniso_U_13
_atom_site_aniso_U_23
I1 0.01513(19) 0.01697(18) 0.01439(19) 0.00131(12) -0.00021(13) -0.00058(13)
N1 0.013(2) 0.014(2) 0.014(2) 0.0017(16) 0.0001(18) -0.0019(17)
N2 0.022(2) 0.020(2) 0.019(2) -0.0019(19) 0.001(2) -0.0010(19)
C1 0.020(3) 0.022(3) 0.014(3) -0.001(2) -0.004(2) 0.001(2)
C2 0.012(2) 0.014(2) 0.016(3) -0.0010(19) 0.003(2) -0.003(2)
C3 0.013(3) 0.016(2) 0.018(3) 0.0006(19) 0.000(2) -0.003(2)
C4 0.019(3) 0.017(2) 0.014(3) 0.004(2) -0.001(2) -0.002(2)
C5 0.017(3) 0.014(2) 0.020(3) 0.0014(19) 0.003(2) 0.000(2)
C6 0.012(2) 0.011(2) 0.021(3) 0.0023(18) 0.003(2) -0.002(2)
C7 0.015(2) 0.019(3) 0.016(3) 0.001(2) -0.001(2) -0.006(2)

loop_
_atom_type_symbol
_atom_type_description
_atom_type_scat_dispersion_real
_atom_type_scat_dispersion_imag
_atom_type_scat_source
C C 0.0033 0.0016 'International Tables Vol C Tables 4.2.6.8 and 6.1.1.4'
H H 0.0000 0.0000 'International Tables Vol C Tables 4.2.6.8 and 6.1.1.4'
N N 0.0061 0.0033 'International Tables Vol C Tables 4.2.6.8 and 6.1.1.4'
I I -0.4742 1.8119 'International Tables Vol C Tables 4.2.6.8 and 6.1.1.4'

loop_
_geom_angle_atom_site_label_1
_geom_angle_atom_site_label_2
_geom_angle_atom_site_label_3
_geom_angle
C6 N1 C2 119.8(4)
C6 N1 C1 119.9(4)
C2 N1 C1 120.3(4)
N1 C1 H1A 109.5
N1 C1 H1B 109.5
H1A C1 H1B 109.5
N1 C1 H1C 109.5
H1A C1 H1C 109.5
H1B C1 H1C 109.5
N1 C2 C3 121.1(4)
N1 C2 C7 117.5(4)
C3 C2 C7 121.4(5)
C2 C3 C4 119.0(5)
C2 C3 H3 120.5
C4 C3 H3 120.5
C5 C4 C3 119.1(5)
C5 C4 H4 120.4
C3 C4 H4 120.4
C6 C5 C4 120.3(5)
C6 C5 H5 119.8
C4 C5 H5 119.8
N1 C6 C5 120.6(5)
N1 C6 H6 119.7
C5 C6 H6 119.7
N2 C7 C2 176.9(6)

loop_
_geom_bond_atom_site_label_1
_geom_bond_atom_site_label_2
_geom_bond_distance
N1 C6 1.348(6)
N1 C2 1.366(6)
N1 C1 1.484(6)
N2 C7 1.141(6)
C1 H1A 0.9800
C1 H1B 0.9800
C1 H1C 0.9800
C2 C3 1.375(7)
C2 C7 1.446(7)
C3 C4 1.391(7)
C3 H3 0.9500
C4 C5 1.375(7)
C4 H4 0.9500
C5 C6 1.375(7)
C5 H5 0.9500
C6 H6 0.9500

loop_
_geom_hbond_atom_site_label_D
_geom_hbond_atom_site_label_H
_geom_hbond_atom_site_label_A
_geom_hbond_site_symmetry_A
_geom_hbond_distance_DH
_geom_hbond_distance_HA
_geom_hbond_distance_DA
_geom_hbond_angle_DHA
C1 H1B I1 8_765 0.98 3.20 4.014(5) 141
C1 H1C I1 6_666 0.98 3.11 4.021(5) 156
C5 H5 I1 4_565 0.95 3.12 3.810(5) 131
C6 H6 I1 1_665 0.95 3.03 3.677(5) 126

loop_
_geom_torsion_atom_site_label_1
_geom_torsion_atom_site_label_2
_geom_torsion_atom_site_label_3
_geom_torsion_atom_site_label_4
_geom_torsion
C6 N1 C2 C3 1.3(7)
C1 N1 C2 C3 -180.0(5)
C6 N1 C2 C7 -175.6(4)
C1 N1 C2 C7 3.1(7)
N1 C2 C3 C4 0.7(7)
C7 C2 C3 C4 177.5(5)
C2 C3 C4 C5 -2.0(7)
C3 C4 C5 C6 1.2(7)
C2 N1 C6 C5 -2.2(7)
C1 N1 C6 C5 179.1(4)
C4 C5 C6 N1 0.9(7)
